data_7037631
loop_
_publ_author_name
'Dhokale, Bhausaheb'
'Jadhav, Thaksen'
'Mobin, Shaikh M.'
'Misra, Rajneesh'

_publ_section_title
;
 Tetracyanobutadiene functionalized ferrocenyl BODIPY dyes.
;
_journal_issue 4
_journal_name_full 'Dalton transactions (Cambridge, England : 2003)'
_journal_page_first 1476
_journal_page_last 1483
_journal_paper_doi 10.1039/c5dt04037j
_journal_volume 45
_journal_year 2016
_chemical_formula_sum 'C41 H25 B F2 Fe N6'
_chemical_formula_weight 706.33
_chemical_name_systematic
;
 ?
;
_space_group_IT_number 14
_symmetry_cell_setting monoclinic
_symmetry_space_group_name_Hall '-P 2yn'
_symmetry_space_group_name_H-M 'P 1 21/n 1'
_atom_sites_solution_hydrogens geom
_atom_sites_solution_primary direct
_atom_sites_solution_secondary difmap
_audit_creation_method SHELXL-97
_audit_update_record
;
2015-07-22 deposited with the CCDC.
2015-12-03 downloaded from the CCDC.
;
_cell_angle_alpha 90.00
_cell_angle_beta 98.075(3)
_cell_angle_gamma 90.00
_cell_formula_units_Z 4
_cell_length_a 9.5205(4)
_cell_length_b 15.8198(4)
_cell_length_c 22.5477(6)
_cell_measurement_reflns_used 9902
_cell_measurement_temperature 150(2)
_cell_measurement_theta_max 70.8550
_cell_measurement_theta_min 3.9570
_cell_volume 3362.29(19)
_computing_cell_refinement 'CrysAlis RED, Oxford Diffraction Ltd.,'
_computing_data_collection 'CrysAlis CCD, Oxford Diffraction Ltd.,'
_computing_data_reduction 'CrysAlis RED, Oxford Diffraction Ltd.,'
_computing_molecular_graphics Ortep3
_computing_publication_material Shelx97
_computing_structure_refinement 'SHELXL-97 (Sheldrick, 1997)'
_computing_structure_solution 'SHELXS-97 (Sheldrick, 1997)'
_diffrn_ambient_temperature 150(2)
_diffrn_detector_area_resol_mean 15.9948
_diffrn_measured_fraction_theta_full 0.988
_diffrn_measured_fraction_theta_max 0.988
_diffrn_measurement_device_type 'OXFORD DIFFRACTION SUPER NOVA'
_diffrn_measurement_method \w/q-scan
_diffrn_radiation_monochromator graphite
_diffrn_radiation_source 'Micro-Focus (Cu) X-ray Source'
_diffrn_radiation_type CuK\a
_diffrn_radiation_wavelength 1.5418
_diffrn_reflns_av_R_equivalents 0.0363
_diffrn_reflns_av_sigmaI/netI 0.0295
_diffrn_reflns_limit_h_max 11
_diffrn_reflns_limit_h_min -11
_diffrn_reflns_limit_k_max 14
_diffrn_reflns_limit_k_min -19
_diffrn_reflns_limit_l_max 27
_diffrn_reflns_limit_l_min -27
_diffrn_reflns_number 22263
_diffrn_reflns_theta_full 71.35
_diffrn_reflns_theta_max 71.35
_diffrn_reflns_theta_min 3.42
_exptl_absorpt_coefficient_mu 4.018
_exptl_absorpt_correction_T_max 0.4214
_exptl_absorpt_correction_T_min 0.3104
_exptl_absorpt_correction_type multi-scan
_exptl_absorpt_process_details
;
CrysAlis RED, Oxford Diffraction Ltd.,
Version 1.171.31.7 (release 18-10-2006 CrysAlis171 .NET)
(compiled Oct 18 2006,16:28:17)
Empirical absorption correction using spherical harmonics,
 implemented in SCALE3 ABSPACK scaling algorithm.
;
_exptl_crystal_colour orange
_exptl_crystal_density_diffrn 1.395
_exptl_crystal_density_method 'not measured'
_exptl_crystal_description block
_exptl_crystal_F_000 1448
_exptl_crystal_size_max 0.38
_exptl_crystal_size_mid 0.32
_exptl_crystal_size_min 0.26
_refine_diff_density_max 0.212
_refine_diff_density_min -0.395
_refine_diff_density_rms 0.043
_refine_ls_extinction_method none
_refine_ls_goodness_of_fit_ref 1.028
_refine_ls_hydrogen_treatment riding
_refine_ls_matrix_type full
_refine_ls_number_parameters 460
_refine_ls_number_reflns 6469
_refine_ls_number_restraints 0
_refine_ls_restrained_S_all 1.028
_refine_ls_R_factor_all 0.0491
_refine_ls_R_factor_gt 0.0400
_refine_ls_shift/su_max 0.001
_refine_ls_shift/su_mean 0.000
_refine_ls_structure_factor_coef Fsqd
_refine_ls_weighting_details 'calc w=1/[\s^2^(Fo^2^)+(0.0595P)^2^+0.7889P] where P=(Fo^2^+2Fc^2^)/3'
_refine_ls_weighting_scheme calc
_refine_ls_wR_factor_gt 0.1027
_refine_ls_wR_factor_ref 0.1094
_reflns_number_gt 5547
_reflns_number_total 6469
_reflns_threshold_expression >2sigma(I)
_cod_data_source_file c5dt04037j2.cif
_cod_data_source_block rm148
_cod_depositor_comments
;
The following automatic conversions were performed:

'_symmetry_cell_setting' value 'Monoclinic' changed to 'monoclinic'
according to
/usr/data/users/saulius/crontab/automatic-downloads/rss-feeds/RSC/lib/dictionaries/cif_core.dic
dictionary named 'cif_core.dic' version 2.4.2 from 2011-04-26.

Automatic conversion script
Id: cif_fix_values 4268 2015-11-12 08:31:59Z antanas 

 Adding full bibliography for 7037631--7037632.cif.
;
_cod_original_sg_symbol_H-M 'P 21/n'
_cod_database_code 7037631

loop_
_symmetry_equiv_pos_as_xyz
'x, y, z'
'-x+1/2, y+1/2, -z+1/2'
'-x, -y, -z'
'x-1/2, -y-1/2, z-1/2'

loop_
_atom_site_label
_atom_site_type_symbol
_atom_site_fract_x
_atom_site_fract_y
_atom_site_fract_z
_atom_site_U_iso_or_equiv
_atom_site_adp_type
_atom_site_occupancy
_atom_site_symmetry_multiplicity
_atom_site_calc_flag
_atom_site_refinement_flags
Fe1 Fe 0.02180(3) 0.33191(2) 0.299646(14) 0.04017(11) Uani 1 1 d .
F1 F -0.10041(16) 0.32686(8) -0.14256(6) 0.0557(3) Uani 1 1 d .
F2 F -0.05874(14) 0.46695(8) -0.14647(5) 0.0503(3) Uani 1 1 d .
B1 B -0.0429(3) 0.39574(14) -0.11032(9) 0.0384(5) Uani 1 1 d .
N1 N -0.11672(17) 0.40815(10) -0.05428(7) 0.0372(4) Uani 1 1 d .
N2 N 0.11454(18) 0.38109(11) -0.08752(7) 0.0414(4) Uani 1 1 d .
N3 N 0.5232(3) 0.41528(17) 0.11745(11) 0.0780(7) Uani 1 1 d .
N4 N 0.5049(2) 0.34741(16) 0.29841(9) 0.0678(6) Uani 1 1 d .
N5 N 0.5152(2) 0.12807(15) 0.22112(10) 0.0658(6) Uani 1 1 d .
N6 N 0.1341(3) 0.04539(16) 0.28425(12) 0.0832(8) Uani 1 1 d .
C1 C -0.2540(2) 0.42682(14) -0.05308(10) 0.0460(5) Uani 1 1 d .
H1 H -0.3208 0.4393 -0.0873 0.055 Uiso 1 1 calc R
C2 C -0.2844(2) 0.42519(16) 0.00550(10) 0.0519(5) Uani 1 1 d .
H2 H -0.3737 0.4362 0.0181 0.062 Uiso 1 1 calc R
C3 C -0.1600(2) 0.40449(13) 0.04175(9) 0.0446(5) Uani 1 1 d .
H3 H -0.1479 0.3985 0.0841 0.054 Uiso 1 1 calc R
C4 C -0.0545(2) 0.39385(12) 0.00445(8) 0.0364(4) Uani 1 1 d .
C5 C 0.0886(2) 0.37259(12) 0.01720(8) 0.0352(4) Uani 1 1 d .
C6 C 0.1730(2) 0.36707(13) -0.02800(9) 0.0385(4) Uani 1 1 d .
C7 C 0.3203(2) 0.35578(16) -0.02664(10) 0.0515(5) Uani 1 1 d .
H7 H 0.3874 0.3448 0.0078 0.062 Uiso 1 1 calc R
C8 C 0.3485(3) 0.3637(2) -0.08444(12) 0.0656(7) Uani 1 1 d .
H8 H 0.4389 0.3593 -0.0974 0.079 Uiso 1 1 calc R
C9 C 0.2201(3) 0.37940(17) -0.12056(10) 0.0571(6) Uani 1 1 d .
H9 H 0.2093 0.3877 -0.1627 0.069 Uiso 1 1 calc R
C10 C 0.1513(2) 0.36161(13) 0.08092(8) 0.0368(4) Uani 1 1 d .
H10 H 0.1546 0.4099 0.1061 0.044 Uiso 1 1 calc R
C11 C 0.20322(19) 0.28957(12) 0.10564(8) 0.0328(4) Uani 1 1 d .
C12 C 0.2653(2) 0.29049(11) 0.17066(8) 0.0328(4) Uani 1 1 d .
C13 C 0.1926(2) 0.23752(12) 0.21205(7) 0.0331(4) Uani 1 1 d .
C14 C 0.2558(2) 0.16309(12) 0.23135(8) 0.0382(4) Uani 1 1 d .
C15 C 0.1874(3) 0.09882(15) 0.26193(10) 0.0523(6) Uani 1 1 d .
C16 C 0.3992(3) 0.14336(13) 0.22433(9) 0.0440(5) Uani 1 1 d .
C17 C 0.3821(2) 0.33674(12) 0.18966(9) 0.0370(4) Uani 1 1 d .
C18 C 0.4466(2) 0.34221(14) 0.25117(10) 0.0450(5) Uani 1 1 d .
C19 C 0.4582(2) 0.38140(15) 0.14841(10) 0.0487(5) Uani 1 1 d .
C20 C 0.0550(2) 0.26734(13) 0.22359(8) 0.0392(4) Uani 1 1 d .
C21 C 0.0023(3) 0.35143(17) 0.20990(9) 0.0525(6) Uani 1 1 d .
H21 H 0.0494 0.3948 0.1912 0.063 Uiso 1 1 calc R
C22 C -0.1319(3) 0.3578(2) 0.22934(11) 0.0676(8) Uani 1 1 d .
H22 H -0.1919 0.4061 0.2248 0.081 Uiso 1 1 calc R
C23 C -0.1623(3) 0.2815(2) 0.25630(12) 0.0650(7) Uani 1 1 d .
H23 H -0.2462 0.2697 0.2732 0.078 Uiso 1 1 calc R
C24 C -0.0491(2) 0.22555(16) 0.25431(10) 0.0505(5) Uani 1 1 d .
H24 H -0.0420 0.1699 0.2703 0.061 Uiso 1 1 calc R
C25 C 0.1510(3) 0.42293(16) 0.34293(12) 0.0612(6) Uani 1 1 d .
H25 H 0.2011 0.4650 0.3243 0.073 Uiso 1 1 calc R
C26 C 0.0117(3) 0.43046(17) 0.35690(12) 0.0648(7) Uani 1 1 d .
H26 H -0.0488 0.4782 0.3494 0.078 Uiso 1 1 calc R
C27 C -0.0210(3) 0.35441(18) 0.38398(11) 0.0609(7) Uani 1 1 d .
H27 H -0.1079 0.3415 0.3981 0.073 Uiso 1 1 calc R
C28 C 0.0975(3) 0.30064(16) 0.38650(10) 0.0550(6) Uani 1 1 d .
H28 H 0.1043 0.2451 0.4026 0.066 Uiso 1 1 calc R
C29 C 0.2029(3) 0.34296(15) 0.36127(10) 0.0515(5) Uani 1 1 d .
H29 H 0.2941 0.3213 0.3572 0.062 Uiso 1 1 calc R
C30 C 0.2030(2) 0.20844(12) 0.07260(8) 0.0338(4) Uani 1 1 d .
C31 C 0.0829(2) 0.18176(13) 0.03464(10) 0.0403(4) Uani 1 1 d .
H31 H -0.0034 0.2122 0.0337 0.048 Uiso 1 1 calc R
C32 C 0.0874(2) 0.11194(13) -0.00145(9) 0.0423(5) Uani 1 1 d .
H32 H 0.0044 0.0954 -0.0273 0.051 Uiso 1 1 calc R
C33 C 0.2115(2) 0.06501(12) -0.00080(8) 0.0368(4) Uani 1 1 d .
C34 C 0.3300(2) 0.09044(13) 0.03851(9) 0.0412(4) Uani 1 1 d .
H34 H 0.4153 0.0587 0.0406 0.049 Uiso 1 1 calc R
C35 C 0.3265(2) 0.16073(12) 0.07452(9) 0.0397(4) Uani 1 1 d .
H35 H 0.4090 0.1767 0.1008 0.048 Uiso 1 1 calc R
C36 C 0.2176(2) -0.00959(13) -0.04047(9) 0.0406(4) Uani 1 1 d .
C37 C 0.1517(3) -0.00798(17) -0.09969(10) 0.0592(6) Uani 1 1 d .
H37 H 0.1014 0.0410 -0.1149 0.071 Uiso 1 1 calc R
C38 C 0.1594(4) -0.0774(2) -0.13632(12) 0.0758(8) Uani 1 1 d .
H38 H 0.1160 -0.0751 -0.1769 0.091 Uiso 1 1 calc R
C39 C 0.2288(3) -0.14956(19) -0.11487(13) 0.0711(8) Uani 1 1 d .
H39 H 0.2326 -0.1973 -0.1402 0.085 Uiso 1 1 calc R
C40 C 0.2930(3) -0.15202(16) -0.05617(13) 0.0598(6) Uani 1 1 d .
H40 H 0.3408 -0.2018 -0.0408 0.072 Uiso 1 1 calc R
C41 C 0.2880(2) -0.08223(14) -0.01969(10) 0.0475(5) Uani 1 1 d .
H41 H 0.3340 -0.0843 0.0205 0.057 Uiso 1 1 calc R

loop_
_atom_site_aniso_label
_atom_site_aniso_U_11
_atom_site_aniso_U_22
_atom_site_aniso_U_33
_atom_site_aniso_U_23
_atom_site_aniso_U_13
_atom_site_aniso_U_12
Fe1 0.04533(19) 0.04247(19) 0.03384(17) -0.00203(13) 0.00952(13) 0.00197(14)
F1 0.0734(9) 0.0478(7) 0.0432(7) -0.0120(5) -0.0016(6) -0.0052(6)
F2 0.0675(8) 0.0463(7) 0.0376(6) 0.0105(5) 0.0094(6) 0.0070(6)
B1 0.0496(13) 0.0362(11) 0.0284(10) -0.0003(8) 0.0022(9) -0.0003(9)
N1 0.0398(9) 0.0397(9) 0.0313(8) 0.0018(6) 0.0028(6) -0.0004(7)
N2 0.0482(10) 0.0483(10) 0.0288(8) 0.0003(7) 0.0093(7) 0.0050(8)
N3 0.0779(16) 0.0974(19) 0.0639(14) 0.0026(13) 0.0277(13) -0.0260(14)
N4 0.0609(13) 0.0952(18) 0.0441(12) -0.0115(10) -0.0035(10) -0.0207(12)
N5 0.0624(14) 0.0750(15) 0.0602(13) 0.0048(11) 0.0089(10) 0.0182(12)
N6 0.0832(17) 0.0739(16) 0.0883(18) 0.0366(14) -0.0027(14) -0.0206(13)
C1 0.0385(11) 0.0526(13) 0.0459(12) 0.0040(9) 0.0028(9) -0.0003(9)
C2 0.0418(12) 0.0620(15) 0.0542(13) 0.0056(11) 0.0150(10) 0.0021(10)
C3 0.0503(12) 0.0481(12) 0.0375(11) 0.0038(9) 0.0127(9) 0.0005(9)
C4 0.0433(10) 0.0355(10) 0.0302(9) 0.0028(7) 0.0049(8) 0.0001(8)
C5 0.0459(11) 0.0297(9) 0.0297(9) 0.0012(7) 0.0038(8) 0.0020(8)
C6 0.0433(11) 0.0392(10) 0.0326(9) 0.0009(8) 0.0038(8) 0.0047(8)
C7 0.0447(12) 0.0635(14) 0.0467(12) 0.0025(10) 0.0077(10) 0.0100(11)
C8 0.0509(14) 0.092(2) 0.0573(15) 0.0004(14) 0.0204(12) 0.0165(13)
C9 0.0606(15) 0.0754(17) 0.0384(11) 0.0003(11) 0.0174(10) 0.0134(12)
C10 0.0438(11) 0.0378(10) 0.0289(9) -0.0007(7) 0.0051(8) 0.0003(8)
C11 0.0359(9) 0.0364(10) 0.0263(8) 0.0010(7) 0.0047(7) 0.0000(7)
C12 0.0384(10) 0.0320(9) 0.0276(9) -0.0019(7) 0.0039(7) 0.0047(7)
C13 0.0399(10) 0.0358(10) 0.0220(8) -0.0031(7) -0.0010(7) -0.0026(8)
C14 0.0453(11) 0.0388(10) 0.0291(9) 0.0017(7) -0.0001(8) -0.0021(8)
C15 0.0554(13) 0.0495(13) 0.0487(13) 0.0133(10) -0.0048(10) -0.0056(11)
C16 0.0546(13) 0.0412(11) 0.0347(10) 0.0038(8) 0.0012(9) 0.0047(10)
C17 0.0394(10) 0.0394(10) 0.0323(9) -0.0019(7) 0.0060(8) -0.0007(8)
C18 0.0417(11) 0.0538(13) 0.0394(11) -0.0060(9) 0.0053(9) -0.0089(9)
C19 0.0474(12) 0.0576(14) 0.0420(11) -0.0039(10) 0.0092(10) -0.0087(10)
C20 0.0412(10) 0.0495(11) 0.0263(9) -0.0047(8) 0.0026(8) 0.0013(9)
C21 0.0589(14) 0.0647(15) 0.0344(11) 0.0069(10) 0.0085(10) 0.0184(11)
C22 0.0546(15) 0.100(2) 0.0476(13) 0.0026(14) 0.0044(11) 0.0330(15)
C23 0.0415(12) 0.099(2) 0.0542(14) -0.0151(14) 0.0077(11) -0.0016(13)
C24 0.0437(12) 0.0646(14) 0.0435(11) -0.0146(10) 0.0077(9) -0.0126(10)
C25 0.0780(18) 0.0492(14) 0.0572(14) -0.0074(11) 0.0129(13) -0.0139(12)
C26 0.0815(19) 0.0522(15) 0.0612(15) -0.0181(12) 0.0114(13) 0.0115(13)
C27 0.0647(15) 0.0808(18) 0.0405(12) -0.0145(12) 0.0191(11) -0.0069(13)
C28 0.0772(17) 0.0489(13) 0.0378(11) -0.0019(9) 0.0047(11) -0.0031(12)
C29 0.0521(13) 0.0573(14) 0.0442(12) -0.0125(10) 0.0030(10) 0.0002(10)
C30 0.0387(10) 0.0364(10) 0.0260(8) 0.0017(7) 0.0039(7) 0.0004(8)
C31 0.0343(10) 0.0388(11) 0.0469(11) 0.0002(8) 0.0031(8) 0.0002(8)
C32 0.0363(10) 0.0430(11) 0.0451(11) -0.0037(9) -0.0031(8) -0.0048(8)
C33 0.0416(10) 0.0369(10) 0.0311(9) -0.0007(7) 0.0026(8) -0.0037(8)
C34 0.0381(10) 0.0469(12) 0.0371(10) -0.0060(8) -0.0005(8) 0.0051(9)
C35 0.0394(10) 0.0452(11) 0.0320(9) -0.0045(8) -0.0037(8) 0.0037(8)
C36 0.0423(11) 0.0439(11) 0.0351(10) -0.0050(8) 0.0033(8) -0.0070(9)
C37 0.0738(17) 0.0584(15) 0.0406(12) -0.0069(10) -0.0085(11) -0.0003(12)
C38 0.099(2) 0.079(2) 0.0435(14) -0.0210(13) -0.0083(14) -0.0084(17)
C39 0.0729(18) 0.0729(18) 0.0668(17) -0.0370(14) 0.0077(14) -0.0055(14)
C40 0.0536(14) 0.0525(14) 0.0726(17) -0.0176(12) 0.0059(12) 0.0035(11)
C41 0.0465(12) 0.0486(12) 0.0459(12) -0.0088(9) 0.0011(9) 0.0016(10)

loop_
_atom_type_symbol
_atom_type_description
_atom_type_scat_dispersion_real
_atom_type_scat_dispersion_imag
_atom_type_scat_source
C C 0.0181 0.0091 'International Tables Vol C Tables 4.2.6.8 and 6.1.1.4'
H H 0.0000 0.0000 'International Tables Vol C Tables 4.2.6.8 and 6.1.1.4'
N N 0.0311 0.0180 'International Tables Vol C Tables 4.2.6.8 and 6.1.1.4'
B B 0.0090 0.0039 'International Tables Vol C Tables 4.2.6.8 and 6.1.1.4'
F F 0.0727 0.0534 'International Tables Vol C Tables 4.2.6.8 and 6.1.1.4'
Fe Fe -1.1336 3.1974 'International Tables Vol C Tables 4.2.6.8 and 6.1.1.4'

loop_
_geom_angle_atom_site_label_1
_geom_angle_atom_site_label_2
_geom_angle_atom_site_label_3
_geom_angle
C21 Fe1 C27 154.75(11)
C21 Fe1 C24 69.35(10)
C27 Fe1 C24 121.28(10)
C21 Fe1 C26 120.67(11)
C27 Fe1 C26 40.39(11)
C24 Fe1 C26 155.59(11)
C21 Fe1 C22 40.56(10)
C27 Fe1 C22 118.39(11)
C24 Fe1 C22 67.98(12)
C26 Fe1 C22 104.25(12)
C21 Fe1 C23 68.32(11)
C27 Fe1 C23 104.15(11)
C24 Fe1 C23 40.16(10)
C26 Fe1 C23 119.22(11)
C22 Fe1 C23 40.07(12)
C21 Fe1 C25 109.42(11)
C27 Fe1 C25 67.49(11)
C24 Fe1 C25 162.72(10)
C26 Fe1 C25 40.40(11)
C22 Fe1 C25 123.04(12)
C23 Fe1 C25 156.66(12)
C21 Fe1 C28 163.70(10)
C27 Fe1 C28 40.34(11)
C24 Fe1 C28 109.13(10)
C26 Fe1 C28 67.69(11)
C22 Fe1 C28 155.14(11)
C23 Fe1 C28 121.67(11)
C25 Fe1 C28 66.91(10)
C21 Fe1 C20 41.24(9)
C27 Fe1 C20 160.28(10)
C24 Fe1 C20 41.39(8)
C26 Fe1 C20 159.26(10)
C22 Fe1 C20 68.29(9)
C23 Fe1 C20 68.29(9)
C25 Fe1 C20 126.37(10)
C28 Fe1 C20 126.99(9)
C21 Fe1 C29 127.52(10)
C27 Fe1 C29 67.26(10)
C24 Fe1 C29 126.52(10)
C26 Fe1 C29 67.51(10)
C22 Fe1 C29 160.94(12)
C23 Fe1 C29 159.00(11)
C25 Fe1 C29 39.77(10)
C28 Fe1 C29 39.57(10)
C20 Fe1 C29 113.04(9)
F1 B1 F2 109.25(16)
F1 B1 N2 110.76(17)
F2 B1 N2 109.94(18)
F1 B1 N1 109.82(18)
F2 B1 N1 110.71(17)
N2 B1 N1 106.34(15)
C1 N1 C4 107.55(16)
C1 N1 B1 126.95(17)
C4 N1 B1 125.25(16)
C9 N2 C6 107.72(18)
C9 N2 B1 126.46(18)
C6 N2 B1 125.83(16)
N1 C1 C2 110.34(19)
N1 C1 H1 124.8
C2 C1 H1 124.8
C3 C2 C1 106.9(2)
C3 C2 H2 126.5
C1 C2 H2 126.5
C2 C3 C4 107.41(19)
C2 C3 H3 126.3
C4 C3 H3 126.3
N1 C4 C5 120.57(17)
N1 C4 C3 107.78(17)
C5 C4 C3 131.65(18)
C6 C5 C4 120.96(17)
C6 C5 C10 120.50(18)
C4 C5 C10 118.41(17)
C5 C6 N2 120.18(18)
C5 C6 C7 132.03(19)
N2 C6 C7 107.56(18)
C8 C7 C6 107.1(2)
C8 C7 H7 126.4
C6 C7 H7 126.4
C7 C8 C9 107.4(2)
C7 C8 H8 126.3
C9 C8 H8 126.3
N2 C9 C8 110.2(2)
N2 C9 H9 124.9
C8 C9 H9 124.9
C11 C10 C5 125.39(18)
C11 C10 H10 117.3
C5 C10 H10 117.3
C10 C11 C30 123.73(16)
C10 C11 C12 118.17(17)
C30 C11 C12 118.10(15)
C17 C12 C13 122.60(16)
C17 C12 C11 120.60(17)
C13 C12 C11 116.80(15)
C14 C13 C20 126.31(18)
C14 C13 C12 117.44(17)
C20 C13 C12 116.03(16)
C13 C14 C16 122.51(18)
C13 C14 C15 123.7(2)
C16 C14 C15 113.76(18)
N6 C15 C14 177.0(3)
N5 C16 C14 177.3(2)
C12 C17 C18 124.05(18)
C12 C17 C19 121.82(18)
C18 C17 C19 114.03(18)
N4 C18 C17 175.9(2)
N3 C19 C17 177.0(3)
C21 C20 C24 106.46(19)
C21 C20 C13 123.95(19)
C24 C20 C13 129.4(2)
C21 C20 Fe1 68.31(11)
C24 C20 Fe1 68.41(11)
C13 C20 Fe1 124.00(13)
C22 C21 C20 107.6(2)
C22 C21 Fe1 70.21(13)
C20 C21 Fe1 70.46(11)
C22 C21 H21 126.2
C20 C21 H21 126.2
Fe1 C21 H21 124.8
C23 C22 C21 108.9(2)
C23 C22 Fe1 70.07(14)
C21 C22 Fe1 69.23(13)
C23 C22 H22 125.5
C21 C22 H22 125.5
Fe1 C22 H22 126.7
C22 C23 C24 108.9(2)
C22 C23 Fe1 69.86(15)
C24 C23 Fe1 69.50(13)
C22 C23 H23 125.5
C24 C23 H23 125.5
Fe1 C23 H23 126.7
C23 C24 C20 108.0(2)
C23 C24 Fe1 70.34(15)
C20 C24 Fe1 70.20(12)
C23 C24 H24 126.0
C20 C24 H24 126.0
Fe1 C24 H24 125.0
C29 C25 C26 108.3(2)
C29 C25 Fe1 70.67(14)
C26 C25 Fe1 69.23(14)
C29 C25 H25 125.8
C26 C25 H25 125.8
Fe1 C25 H25 125.8
C27 C26 C25 107.3(2)
C27 C26 Fe1 69.66(14)
C25 C26 Fe1 70.37(14)
C27 C26 H26 126.3
C25 C26 H26 126.3
Fe1 C26 H26 125.2
C26 C27 C28 108.1(2)
C26 C27 Fe1 69.94(14)
C28 C27 Fe1 70.55(13)
C26 C27 H27 126.0
C28 C27 H27 126.0
Fe1 C27 H27 125.1
C29 C28 C27 108.2(2)
C29 C28 Fe1 70.77(14)
C27 C28 Fe1 69.11(14)
C29 C28 H28 125.9
C27 C28 H28 125.9
Fe1 C28 H28 125.8
C28 C29 C25 108.1(2)
C28 C29 Fe1 69.66(14)
C25 C29 Fe1 69.57(14)
C28 C29 H29 125.9
C25 C29 H29 125.9
Fe1 C29 H29 126.4
C35 C30 C31 118.10(18)
C35 C30 C11 120.74(17)
C31 C30 C11 120.90(17)
C32 C31 C30 121.02(19)
C32 C31 H31 119.5
C30 C31 H31 119.5
C31 C32 C33 121.20(18)
C31 C32 H32 119.4
C33 C32 H32 119.4
C34 C33 C32 117.57(18)
C34 C33 C36 121.03(18)
C32 C33 C36 121.40(17)
C35 C34 C33 121.50(19)
C35 C34 H34 119.2
C33 C34 H34 119.2
C34 C35 C30 120.56(18)
C34 C35 H35 119.7
C30 C35 H35 119.7
C41 C36 C37 118.2(2)
C41 C36 C33 121.01(18)
C37 C36 C33 120.8(2)
C38 C37 C36 120.3(2)
C38 C37 H37 119.9
C36 C37 H37 119.9
C39 C38 C37 120.9(2)
C39 C38 H38 119.6
C37 C38 H38 119.6
C38 C39 C40 119.2(2)
C38 C39 H39 120.4
C40 C39 H39 120.4
C39 C40 C41 120.1(2)
C39 C40 H40 120.0
C41 C40 H40 120.0
C36 C41 C40 121.3(2)
C36 C41 H41 119.3
C40 C41 H41 119.3

loop_
_geom_bond_atom_site_label_1
_geom_bond_atom_site_label_2
_geom_bond_distance
Fe1 C21 2.030(2)
Fe1 C27 2.031(2)
Fe1 C24 2.034(2)
Fe1 C26 2.035(2)
Fe1 C22 2.042(2)
Fe1 C23 2.045(3)
Fe1 C25 2.050(2)
Fe1 C28 2.050(2)
Fe1 C20 2.0584(19)
Fe1 C29 2.064(2)
F1 B1 1.380(2)
F2 B1 1.386(2)
B1 N2 1.532(3)
B1 N1 1.542(3)
N1 C1 1.344(3)
N1 C4 1.391(2)
N2 C9 1.333(3)
N2 C6 1.396(2)
N3 C19 1.131(3)
N4 C18 1.133(3)
N5 C16 1.142(3)
N6 C15 1.139(3)
C1 C2 1.391(3)
C1 H1 0.9500
C2 C3 1.380(3)
C2 H2 0.9500
C3 C4 1.408(3)
C3 H3 0.9500
C4 C5 1.394(3)
C5 C6 1.386(3)
C5 C10 1.486(2)
C6 C7 1.410(3)
C7 C8 1.373(3)
C7 H7 0.9500
C8 C9 1.393(4)
C8 H8 0.9500
C9 H9 0.9500
C10 C11 1.333(3)
C10 H10 0.9500
C11 C30 1.484(3)
C11 C12 1.502(2)
C12 C17 1.349(3)
C12 C13 1.494(3)
C13 C14 1.365(3)
C13 C20 1.450(3)
C14 C16 1.430(3)
C14 C15 1.435(3)
C17 C18 1.438(3)
C17 C19 1.442(3)
C20 C21 1.440(3)
C20 C24 1.447(3)
C21 C22 1.411(3)
C21 H21 0.9500
C22 C23 1.400(4)
C22 H22 0.9500
C23 C24 1.401(4)
C23 H23 0.9500
C24 H24 0.9500
C25 C29 1.399(4)
C25 C26 1.411(4)
C25 H25 0.9500
C26 C27 1.404(4)
C26 H26 0.9500
C27 C28 1.407(4)
C27 H27 0.9500
C28 C29 1.393(3)
C28 H28 0.9500
C29 H29 0.9500
C30 C35 1.393(3)
C30 C31 1.394(3)
C31 C32 1.376(3)
C31 H31 0.9500
C32 C33 1.394(3)
C32 H32 0.9500
C33 C34 1.393(3)
C33 C36 1.487(3)
C34 C35 1.380(3)
C34 H34 0.9500
C35 H35 0.9500
C36 C41 1.379(3)
C36 C37 1.393(3)
C37 C38 1.382(4)
C37 H37 0.9500
C38 C39 1.373(4)
C38 H38 0.9500
C39 C40 1.378(4)
C39 H39 0.9500
C40 C41 1.382(3)
C40 H40 0.9500
C41 H41 0.9500

loop_
_geom_torsion_atom_site_label_1
_geom_torsion_atom_site_label_2
_geom_torsion_atom_site_label_3
_geom_torsion_atom_site_label_4
_geom_torsion
F1 B1 N1 C1 -63.6(3)
F2 B1 N1 C1 57.2(3)
N2 B1 N1 C1 176.55(19)
F1 B1 N1 C4 109.9(2)
F2 B1 N1 C4 -129.36(19)
N2 B1 N1 C4 -10.0(3)
F1 B1 N2 C9 70.9(3)
F2 B1 N2 C9 -49.9(3)
N1 B1 N2 C9 -169.8(2)
F1 B1 N2 C6 -109.1(2)
F2 B1 N2 C6 130.0(2)
N1 B1 N2 C6 10.1(3)
C4 N1 C1 C2 0.0(2)
B1 N1 C1 C2 174.41(19)
N1 C1 C2 C3 -0.1(3)
C1 C2 C3 C4 0.1(3)
C1 N1 C4 C5 179.70(19)
B1 N1 C4 C5 5.2(3)
C1 N1 C4 C3 0.1(2)
B1 N1 C4 C3 -174.46(18)
C2 C3 C4 N1 -0.1(2)
C2 C3 C4 C5 -179.7(2)
N1 C4 C5 C6 1.5(3)
C3 C4 C5 C6 -179.0(2)
N1 C4 C5 C10 177.40(17)
C3 C4 C5 C10 -3.1(3)
C4 C5 C6 N2 -1.4(3)
C10 C5 C6 N2 -177.21(17)
C4 C5 C6 C7 172.4(2)
C10 C5 C6 C7 -3.4(4)
C9 N2 C6 C5 174.5(2)
B1 N2 C6 C5 -5.5(3)
C9 N2 C6 C7 -0.6(2)
B1 N2 C6 C7 179.38(19)
C5 C6 C7 C8 -173.9(2)
N2 C6 C7 C8 0.5(3)
C6 C7 C8 C9 -0.1(3)
C6 N2 C9 C8 0.6(3)
B1 N2 C9 C8 -179.5(2)
C7 C8 C9 N2 -0.3(3)
C6 C5 C10 C11 -68.3(3)
C4 C5 C10 C11 115.8(2)
C5 C10 C11 C30 -1.3(3)
C5 C10 C11 C12 178.81(18)
C10 C11 C12 C17 -64.2(2)
C30 C11 C12 C17 115.9(2)
C10 C11 C12 C13 116.5(2)
C30 C11 C12 C13 -63.4(2)
C17 C12 C13 C14 -75.4(2)
C11 C12 C13 C14 103.9(2)
C17 C12 C13 C20 109.7(2)
C11 C12 C13 C20 -71.0(2)
C20 C13 C14 C16 -171.96(18)
C12 C13 C14 C16 13.7(3)
C20 C13 C14 C15 6.1(3)
C12 C13 C14 C15 -168.22(18)
C13 C14 C15 N6 121(5)
C16 C14 C15 N6 -60(5)
C13 C14 C16 N5 107(5)
C15 C14 C16 N5 -71(5)
C13 C12 C17 C18 -1.8(3)
C11 C12 C17 C18 178.86(18)
C13 C12 C17 C19 174.31(19)
C11 C12 C17 C19 -5.0(3)
C12 C17 C18 N4 152(4)
C19 C17 C18 N4 -24(4)
C12 C17 C19 N3 -138(5)
C18 C17 C19 N3 39(5)
C14 C13 C20 C21 170.38(19)
C12 C13 C20 C21 -15.3(3)
C14 C13 C20 C24 -3.7(3)
C12 C13 C20 C24 170.70(18)
C14 C13 C20 Fe1 85.2(2)
C12 C13 C20 Fe1 -100.47(18)
C27 Fe1 C20 C21 152.1(3)
C24 Fe1 C20 C21 119.04(19)
C26 Fe1 C20 C21 -34.2(3)
C22 Fe1 C20 C21 38.17(16)
C23 Fe1 C20 C21 81.44(16)
C25 Fe1 C20 C21 -77.65(17)
C28 Fe1 C20 C21 -164.50(15)
C29 Fe1 C20 C21 -121.25(15)
C21 Fe1 C20 C24 -119.04(19)
C27 Fe1 C20 C24 33.1(3)
C26 Fe1 C20 C24 -153.2(3)
C22 Fe1 C20 C24 -80.87(16)
C23 Fe1 C20 C24 -37.60(15)
C25 Fe1 C20 C24 163.31(15)
C28 Fe1 C20 C24 76.46(16)
C29 Fe1 C20 C24 119.71(14)
C21 Fe1 C20 C13 117.2(2)
C27 Fe1 C20 C13 -90.7(3)
C24 Fe1 C20 C13 -123.8(2)
C26 Fe1 C20 C13 83.0(3)
C22 Fe1 C20 C13 155.3(2)
C23 Fe1 C20 C13 -161.4(2)
C25 Fe1 C20 C13 39.5(2)
C28 Fe1 C20 C13 -47.3(2)
C29 Fe1 C20 C13 -4.1(2)
C24 C20 C21 C22 -2.7(2)
C13 C20 C21 C22 -177.90(19)
Fe1 C20 C21 C22 -60.66(17)
C24 C20 C21 Fe1 57.96(14)
C13 C20 C21 Fe1 -117.24(18)
C27 Fe1 C21 C22 -40.3(3)
C24 Fe1 C21 C22 79.86(19)
C26 Fe1 C21 C22 -75.4(2)
C23 Fe1 C21 C22 36.67(18)
C25 Fe1 C21 C22 -118.50(19)
C28 Fe1 C21 C22 167.5(3)
C20 Fe1 C21 C22 118.0(2)
C29 Fe1 C21 C22 -159.30(18)
C27 Fe1 C21 C20 -158.3(2)
C24 Fe1 C21 C20 -38.15(13)
C26 Fe1 C21 C20 166.63(14)
C22 Fe1 C21 C20 -118.0(2)
C23 Fe1 C21 C20 -81.34(15)
C25 Fe1 C21 C20 123.49(14)
C28 Fe1 C21 C20 49.5(4)
C29 Fe1 C21 C20 82.68(17)
C20 C21 C22 C23 1.8(3)
Fe1 C21 C22 C23 -58.97(18)
C20 C21 C22 Fe1 60.82(15)
C21 Fe1 C22 C23 120.4(2)
C27 Fe1 C22 C23 -77.83(19)
C24 Fe1 C22 C23 36.89(15)
C26 Fe1 C22 C23 -118.72(17)
C25 Fe1 C22 C23 -158.18(16)
C28 Fe1 C22 C23 -51.3(3)
C20 Fe1 C22 C23 81.65(16)
C29 Fe1 C22 C23 179.6(3)
C27 Fe1 C22 C21 161.73(17)
C24 Fe1 C22 C21 -83.55(17)
C26 Fe1 C22 C21 120.84(18)
C23 Fe1 C22 C21 -120.4(2)
C25 Fe1 C22 C21 81.4(2)
C28 Fe1 C22 C21 -171.7(2)
C20 Fe1 C22 C21 -38.78(16)
C29 Fe1 C22 C21 59.1(4)
C21 C22 C23 C24 -0.2(3)
Fe1 C22 C23 C24 -58.68(17)
C21 C22 C23 Fe1 58.46(18)
C21 Fe1 C23 C22 -37.11(15)
C27 Fe1 C23 C22 117.52(16)
C24 Fe1 C23 C22 -120.4(2)
C26 Fe1 C23 C22 76.89(18)
C25 Fe1 C23 C22 51.9(3)
C28 Fe1 C23 C22 157.33(15)
C20 Fe1 C23 C22 -81.65(16)
C29 Fe1 C23 C22 -179.6(2)
C21 Fe1 C23 C24 83.26(16)
C27 Fe1 C23 C24 -122.11(16)
C26 Fe1 C23 C24 -162.74(15)
C22 Fe1 C23 C24 120.4(2)
C25 Fe1 C23 C24 172.2(2)
C28 Fe1 C23 C24 -82.30(17)
C20 Fe1 C23 C24 38.72(14)
C29 Fe1 C23 C24 -59.2(3)
C22 C23 C24 C20 -1.5(3)
Fe1 C23 C24 C20 -60.38(14)
C22 C23 C24 Fe1 58.90(19)
C21 C20 C24 C23 2.6(2)
C13 C20 C24 C23 177.42(19)
Fe1 C20 C24 C23 60.47(16)
C21 C20 C24 Fe1 -57.90(14)
C13 C20 C24 Fe1 117.0(2)
C21 Fe1 C24 C23 -80.47(17)
C27 Fe1 C24 C23 73.95(19)
C26 Fe1 C24 C23 38.8(3)
C22 Fe1 C24 C23 -36.80(16)
C25 Fe1 C24 C23 -169.6(3)
C28 Fe1 C24 C23 116.79(17)
C20 Fe1 C24 C23 -118.5(2)
C29 Fe1 C24 C23 157.47(16)
C21 Fe1 C24 C20 38.02(12)
C27 Fe1 C24 C20 -167.56(13)
C26 Fe1 C24 C20 157.3(2)
C22 Fe1 C24 C20 81.69(14)
C23 Fe1 C24 C20 118.5(2)
C25 Fe1 C24 C20 -51.1(4)
C28 Fe1 C24 C20 -124.72(14)
C29 Fe1 C24 C20 -84.04(16)
C21 Fe1 C25 C29 -125.87(15)
C27 Fe1 C25 C29 81.01(17)
C24 Fe1 C25 C29 -43.1(4)
C26 Fe1 C25 C29 119.3(2)
C22 Fe1 C25 C29 -168.85(14)
C23 Fe1 C25 C29 154.0(2)
C28 Fe1 C25 C29 37.08(15)
C20 Fe1 C25 C29 -82.81(17)
C21 Fe1 C25 C26 114.86(16)
C27 Fe1 C25 C26 -38.27(17)
C24 Fe1 C25 C26 -162.3(3)
C22 Fe1 C25 C26 71.88(19)
C23 Fe1 C25 C26 34.7(3)
C28 Fe1 C25 C26 -82.19(17)
C20 Fe1 C25 C26 157.92(15)
C29 Fe1 C25 C26 -119.3(2)
C29 C25 C26 C27 0.0(3)
Fe1 C25 C26 C27 60.14(17)
C29 C25 C26 Fe1 -60.11(17)
C21 Fe1 C26 C27 157.77(16)
C24 Fe1 C26 C27 49.4(3)
C22 Fe1 C26 C27 117.29(18)
C23 Fe1 C26 C27 77.0(2)
C25 Fe1 C26 C27 -118.0(2)
C28 Fe1 C26 C27 -37.90(16)
C20 Fe1 C26 C27 -176.7(2)
C29 Fe1 C26 C27 -80.85(18)
C21 Fe1 C26 C25 -84.23(18)
C27 Fe1 C26 C25 118.0(2)
C24 Fe1 C26 C25 167.4(2)
C22 Fe1 C26 C25 -124.71(17)
C23 Fe1 C26 C25 -165.01(16)
C28 Fe1 C26 C25 80.10(17)
C20 Fe1 C26 C25 -58.7(3)
C29 Fe1 C26 C25 37.15(16)
C25 C26 C27 C28 -0.1(3)
Fe1 C26 C27 C28 60.53(17)
C25 C26 C27 Fe1 -60.60(18)
C21 Fe1 C27 C26 -49.7(3)
C24 Fe1 C27 C26 -158.45(16)
C22 Fe1 C27 C26 -78.3(2)
C23 Fe1 C27 C26 -118.72(18)
C25 Fe1 C27 C26 38.28(17)
C28 Fe1 C27 C26 118.6(2)
C20 Fe1 C27 C26 176.6(2)
C29 Fe1 C27 C26 81.52(17)
C21 Fe1 C27 C28 -168.3(2)
C24 Fe1 C27 C28 82.93(18)
C26 Fe1 C27 C28 -118.6(2)
C22 Fe1 C27 C28 163.12(17)
C23 Fe1 C27 C28 122.66(17)
C25 Fe1 C27 C28 -80.34(17)
C20 Fe1 C27 C28 58.0(3)
C29 Fe1 C27 C28 -37.10(15)
C26 C27 C28 C29 0.1(3)
Fe1 C27 C28 C29 60.22(16)
C26 C27 C28 Fe1 -60.15(17)
C21 Fe1 C28 C29 42.9(4)
C27 Fe1 C28 C29 -119.2(2)
C24 Fe1 C28 C29 124.69(14)
C26 Fe1 C28 C29 -81.22(16)
C22 Fe1 C28 C29 -156.6(3)
C23 Fe1 C28 C29 167.26(14)
C25 Fe1 C28 C29 -37.26(15)
C20 Fe1 C28 C29 81.82(16)
C21 Fe1 C28 C27 162.1(3)
C24 Fe1 C28 C27 -116.14(16)
C26 Fe1 C28 C27 37.94(16)
C22 Fe1 C28 C27 -37.4(3)
C23 Fe1 C28 C27 -73.58(19)
C25 Fe1 C28 C27 81.90(17)
C20 Fe1 C28 C27 -159.02(15)
C29 Fe1 C28 C27 119.2(2)
C27 C28 C29 C25 0.0(3)
Fe1 C28 C29 C25 59.14(17)
C27 C28 C29 Fe1 -59.19(16)
C26 C25 C29 C28 0.0(3)
Fe1 C25 C29 C28 -59.20(16)
C26 C25 C29 Fe1 59.21(18)
C21 Fe1 C29 C28 -166.05(15)
C27 Fe1 C29 C28 37.80(15)
C24 Fe1 C29 C28 -75.17(17)
C26 Fe1 C29 C28 81.72(16)
C22 Fe1 C29 C28 149.2(3)
C23 Fe1 C29 C28 -31.6(3)
C25 Fe1 C29 C28 119.5(2)
C20 Fe1 C29 C28 -120.78(15)
C21 Fe1 C29 C25 74.49(18)
C27 Fe1 C29 C25 -81.65(17)
C24 Fe1 C29 C25 165.38(15)
C26 Fe1 C29 C25 -37.73(16)
C22 Fe1 C29 C25 29.8(4)
C23 Fe1 C29 C25 -151.0(3)
C28 Fe1 C29 C25 -119.5(2)
C20 Fe1 C29 C25 119.77(15)
C10 C11 C30 C35 129.5(2)
C12 C11 C30 C35 -50.6(2)
C10 C11 C30 C31 -44.7(3)
C12 C11 C30 C31 135.18(19)
C35 C30 C31 C32 -2.2(3)
C11 C30 C31 C32 172.15(18)
C30 C31 C32 C33 0.7(3)
C31 C32 C33 C34 1.1(3)
C31 C32 C33 C36 -178.93(19)
C32 C33 C34 C35 -1.6(3)
C36 C33 C34 C35 178.47(19)
C33 C34 C35 C30 0.2(3)
C31 C30 C35 C34 1.7(3)
C11 C30 C35 C34 -172.62(18)
C34 C33 C36 C41 41.2(3)
C32 C33 C36 C41 -138.8(2)
C34 C33 C36 C37 -139.0(2)
C32 C33 C36 C37 41.0(3)
C41 C36 C37 C38 -0.9(4)
C33 C36 C37 C38 179.3(2)
C36 C37 C38 C39 1.5(5)
C37 C38 C39 C40 -0.8(5)
C38 C39 C40 C41 -0.5(4)
C37 C36 C41 C40 -0.4(3)
C33 C36 C41 C40 179.4(2)
C39 C40 C41 C36 1.0(4)
